data_2106887
loop_
_publ_author_name
'Marsh, R.E.'
'Herbstein, F.H.'

_publ_section_title
;
 Some additional changes in space groups of published crystal structures
;
_journal_name_full 'Acta Crystallographica B (39,1983-)'
_journal_page_first 280
_journal_page_last 287
_journal_volume 39
_journal_year 1983
_chemical_formula_sum 'Ce S2'
_space_group_IT_number 62
_symmetry_space_group_name_Hall '-P 2ac 2n'
_symmetry_space_group_name_H-M 'P n m a'
_cell_angle_alpha 90
_cell_angle_beta 90
_cell_angle_gamma 90
_cell_formula_units_Z 8
_cell_length_a 8.103
_cell_length_b 16.221
_cell_length_c 4.093
_cell_volume 537.979
_citation_journal_id_ASTM ASBSDK
_cod_data_source_file Marsh_ASBSDK_1983_584.cif
_cod_data_source_block Ce1S2
_cod_original_cell_volume 537.9788
_cod_original_formula_sum 'Ce1 S2'
_cod_database_code 2106887

loop_
_symmetry_equiv_pos_as_xyz
x,y,z
-x+1/2,-y,z+1/2
x+1/2,-y+1/2,-z+1/2
-x,y+1/2,-z
-x,-y,-z
x-1/2,y,-z-1/2
-x-1/2,y-1/2,z-1/2
x,-y-1/2,z

loop_
_atom_site_label
_atom_site_type_symbol
_atom_site_fract_x
_atom_site_fract_y
_atom_site_fract_z
_atom_site_occupancy
_atom_site_U_iso_or_equiv
S2 S-2 0.1127 0.25 0.645 1 0.0
S1 S-2 0.1251 0.0671 0.2455 1 0.0
Ce1 Ce+4 0.1276 -0.1116 0.227 1 0.0
S3 S-2 0.337 0.25 0.1685 1 0.0
